data_2100017
loop_
_publ_author_name
'Richard E. Marsh'

_publ_section_title
;
 Space group <i>P</i>1: an update
;
_journal_issue 3
_journal_name_full 'Acta Crystallographica Section B'
_journal_page_first 359
_journal_page_last 359
_journal_paper_doi 10.1107/S0108768105009651
_journal_volume 61
_journal_year 2005
_chemical_formula_moiety 'C16 H18 N6 O8 Cl2 Pd'
_chemical_formula_sum 'C16 H18 Cl2 N6 O8 Pd'
_space_group_crystal_system triclinic
_space_group_IT_number 2
_space_group_name_Hall '-P 1'
_space_group_name_H-M_alt 'P -1'
_symmetry_space_group_name_H-M 'P -1'
_audit_creation_method CRYM
_cell_angle_alpha 81.51
_cell_angle_beta 84.22
_cell_angle_gamma 82.93
_cell_formula_units_Z 1
_cell_length_a 14.8900
_cell_length_b 7.9680
_cell_length_c 4.8440
_cell_volume 562.091
_cod_data_source_file bk0148.cif
_cod_data_source_block ACANUN
_cod_depositor_comments
;
  Added moiety chemical formula and Z value from Marsh (2005) paper.
  The summary chemical formula is calculated from moiety formula using
  AdHocParser
  (svn://www.crystallography.net/cod-tools/trunk/Formulae/AdHocParser.yp,
  revision 1441.)

  Andrius Merkys
  2013-11-11
;
_cod_original_sg_symbol_H-M P-1
_cod_original_formula_sum 'not given'
_cod_database_code 2100017

loop_
_space_group_symop_id
_space_group_symop_operation_xyz
1 x,y,z
2 -x,-y,-z

loop_
_atom_site_label
_atom_site_fract_x
_atom_site_fract_y
_atom_site_fract_z
_atom_site_type_symbol
Pd 0.50000 0.00000 0.50000 Pd
Cl 0.40370 0.16725 0.19800 Cl
N1 0.58995 0.17250 0.40500 N
O2 0.80535 0.56300 -0.09300 O
C3 0.70550 0.42250 0.25450 C
C4 0.76850 0.55600 0.14300 C
O3 0.98610 0.84100 0.29100 O
N3 0.78200 0.66150 0.32100 N
N6 1.07050 0.80850 0.40300 N
C5 0.58090 0.31200 0.53400 C
C7 0.64150 0.43550 0.45950 C
C15 0.84100 0.79500 0.24450 C
C11 0.65250 0.16100 0.19900 C
O4 1.12020 0.90250 0.31650 O
C13 0.71290 0.27950 0.11450 C
C16 0.93750 0.73200 0.34450 C
O7 1.07650 0.70200 0.60500 O
H1 0.77500 0.65000 0.45500 H
H2 0.53850 0.30000 0.69000 H
H5 0.63500 0.49000 0.59500 H
H14 0.82500 0.84500 0.06500 H
H13 0.82450 0.88500 0.39500 H
H10 0.65050 0.09950 0.09500 H
H12 0.75950 0.26500 -0.05000 H
